data_4350289
loop_
_publ_author_name
'Dhar, Shanta'
'Nethaji, Munirathinam'
'Chakravarty, Akhil R.'

_publ_section_title
;
 DNA cleavage on photoexposure at the d-d band in ternary copper(II)
 complexes using red-light laser.
;
_journal_issue 26
_journal_name_full 'Inorganic chemistry'
_journal_page_first 11043
_journal_page_last 11050
_journal_paper_doi 10.1021/ic060328e
_journal_volume 45
_journal_year 2006
_chemical_formula_sum 'C24 H20 Cl Cu N5 O5 S'
_chemical_formula_weight 589.50
_space_group_IT_number 2
_space_group_name_Hall '-P 1'
_space_group_name_H-M_alt 'P -1'
_symmetry_cell_setting triclinic
_symmetry_space_group_name_H-M 'P -1'
_atom_sites_solution_hydrogens geom
_atom_sites_solution_primary direct
_atom_sites_solution_secondary difmap
_audit_creation_method SHELXL-97
_cell_angle_alpha 79.304(11)
_cell_angle_beta 83.491(11)
_cell_angle_gamma 89.745(12)
_cell_formula_units_Z 4
_cell_length_a 12.209(7)
_cell_length_b 13.737(8)
_cell_length_c 14.884(9)
_cell_measurement_temperature 293(2)
_cell_volume 2437(2)
_computing_cell_refinement 'Bruker Smart'
_computing_data_collection 'Bruker Smart'
_computing_data_reduction 'Bruker Saint'
_computing_molecular_graphics Ortep-3
_computing_publication_material 'WinGX Publication routines (Farrugia, 1999) '
_computing_structure_refinement 'SHELXL-97 (Sheldrick, 1997)'
_computing_structure_solution 'SHELXS-97 (Sheldrick, 1997)'
_diffrn_ambient_temperature 293(2)
_diffrn_measured_fraction_theta_full 0.997
_diffrn_measured_fraction_theta_max 0.997
_diffrn_measurement_device_type 'Bruker Smart CCD Area Detector'
_diffrn_measurement_method 'omega scans'
_diffrn_radiation_monochromator graphite
_diffrn_radiation_source 'fine-focus sealed tube'
_diffrn_radiation_type MoK\a
_diffrn_radiation_wavelength 0.71073
_diffrn_reflns_av_R_equivalents 0.0658
_diffrn_reflns_av_sigmaI/netI 0.0901
_diffrn_reflns_limit_h_max 14
_diffrn_reflns_limit_h_min -14
_diffrn_reflns_limit_k_max 16
_diffrn_reflns_limit_k_min -16
_diffrn_reflns_limit_l_max 17
_diffrn_reflns_limit_l_min -17
_diffrn_reflns_number 23521
_diffrn_reflns_theta_full 25.00
_diffrn_reflns_theta_max 25.00
_diffrn_reflns_theta_min 1.40
_exptl_absorpt_coefficient_mu 1.139
_exptl_absorpt_correction_T_max 0.9044
_exptl_absorpt_correction_T_min 0.7796
_exptl_absorpt_correction_type multi-scans
_exptl_absorpt_process_details 'SADABS (Sheldrick, 1997)'
_exptl_crystal_colour Green
_exptl_crystal_density_diffrn 1.607
_exptl_crystal_density_method 'not measured'
_exptl_crystal_description Rectangular
_exptl_crystal_F_000 1204
_exptl_crystal_size_max 0.23
_exptl_crystal_size_mid 0.11
_exptl_crystal_size_min 0.09
_refine_diff_density_max 0.935
_refine_diff_density_min -0.298
_refine_diff_density_rms 0.108
_refine_ls_extinction_method none
_refine_ls_goodness_of_fit_ref 1.133
_refine_ls_hydrogen_treatment mixed
_refine_ls_matrix_type full
_refine_ls_number_parameters 667
_refine_ls_number_reflns 8562
_refine_ls_number_restraints 0
_refine_ls_restrained_S_all 1.133
_refine_ls_R_factor_all 0.1419
_refine_ls_R_factor_gt 0.0909
_refine_ls_shift/su_max 0.000
_refine_ls_shift/su_mean 0.000
_refine_ls_structure_factor_coef Fsqd
_refine_ls_weighting_details 'calc w=1/[\s^2^(Fo^2^)+(0.0848P)^2^+0.0000P] where P=(Fo^2^+2Fc^2^)/3'
_refine_ls_weighting_scheme calc
_refine_ls_wR_factor_gt 0.1733
_refine_ls_wR_factor_ref 0.1941
_reflns_number_gt 5576
_reflns_number_total 8562
_reflns_threshold_expression >2sigma(I)
_cod_data_source_file ic060328esi20060227_073718.cif
_cod_data_source_block '[Cu(L1)dpq](ClO4)_(1)'
_cod_depositor_comments
;
The following automatic conversions were performed:

data item '_symmetry_cell_setting' value 'Triclinic' was changed to
'triclinic' in accordance with the
/home/saulius/struct/COD-crude-data/automatic-downloads/DataCite-retrospective/ACS/depositions/lib/dictionaries/cif_core.dic
dictionary named 'cif_core.dic' version 2.4.2 last updated on
2011-04-26.

Automatic conversion script
Id: cif_fix_values 6909 2019-04-08 15:41:33Z antanas 
;
_cod_original_sg_symbol_H-M P-1
_cod_database_code 4350289

loop_
_symmetry_equiv_pos_as_xyz
'x, y, z'
'-x, -y, -z'

loop_
_atom_site_label
_atom_site_type_symbol
_atom_site_fract_x
_atom_site_fract_y
_atom_site_fract_z
_atom_site_U_iso_or_equiv
_atom_site_adp_type
_atom_site_occupancy
_atom_site_symmetry_multiplicity
_atom_site_calc_flag
_atom_site_refinement_flags
Cu1 Cu 0.13407(6) 0.15680(6) 0.46138(5) 0.0404(3) Uani 1 1 d .
Cu2 Cu 0.63256(7) 0.64849(6) 0.07747(6) 0.0483(3) Uani 1 1 d .
Cl1 Cl 1.10684(16) 0.72711(15) -0.08001(14) 0.0586(5) Uani 1 1 d .
Cl2 Cl 0.25544(15) 0.57278(13) 0.49339(14) 0.0551(5) Uani 1 1 d .
S1 S 0.05118(16) 0.16654(15) 0.31906(13) 0.0572(5) Uani 1 1 d .
S2 S 0.63265(18) 0.58540(16) 0.24144(14) 0.0681(6) Uani 1 1 d .
O1 O 0.0806(3) 0.0992(3) 0.5874(3) 0.0450(11) Uani 1 1 d .
O2 O 0.5788(4) 0.6215(3) -0.0316(3) 0.0580(14) Uani 1 1 d .
O3 O 1.0155(5) 0.6609(5) -0.0724(5) 0.104(2) Uani 1 1 d .
O4 O 1.1869(6) 0.7040(6) -0.1440(6) 0.130(3) Uani 1 1 d .
O5 O 1.0733(6) 0.8240(5) -0.1049(7) 0.150(4) Uani 1 1 d .
O6 O 1.1515(8) 0.7184(7) 0.0011(5) 0.170(4) Uani 1 1 d .
O7 O 0.2255(5) 0.6369(5) 0.5539(4) 0.094(2) Uani 1 1 d .
O8 O 0.1741(5) 0.5062(5) 0.4885(8) 0.159(4) Uani 1 1 d .
O9 O 0.3488(6) 0.5216(5) 0.5163(6) 0.135(3) Uani 1 1 d .
O10 O 0.2764(12) 0.6319(6) 0.4083(6) 0.195(5) Uani 1 1 d .
N1 N 0.0623(4) 0.2816(4) 0.4677(4) 0.0415(13) Uani 1 1 d .
N3 N 0.2191(4) 0.0362(4) 0.4379(4) 0.0391(13) Uani 1 1 d .
N2 N 0.3012(4) 0.2147(4) 0.4442(4) 0.0377(13) Uani 1 1 d .
N5 N 0.5841(5) -0.0740(4) 0.3424(4) 0.0523(16) Uani 1 1 d .
N4 N 0.6694(5) 0.1132(4) 0.3551(4) 0.0561(16) Uani 1 1 d .
N6 N 0.7646(5) 0.5702(4) 0.0650(4) 0.0482(15) Uani 1 1 d .
N7 N 0.7158(4) 0.7938(4) 0.0514(4) 0.0437(14) Uani 1 1 d .
N8 N 0.5063(4) 0.7388(4) 0.1021(4) 0.0464(14) Uani 1 1 d .
N9 N 0.6346(5) 1.1263(4) 0.0935(4) 0.0578(17) Uani 1 1 d .
N10 N 0.4139(5) 1.0695(4) 0.1537(4) 0.0531(16) Uani 1 1 d .
C1 C 0.0463(5) 0.1506(5) 0.6511(5) 0.0423(17) Uani 1 1 d .
C2 C 0.0234(5) 0.1014(6) 0.7433(5) 0.0542(19) Uani 1 1 d .
H2 H 0.0316 0.0331 0.7577 0.065 Uiso 1 1 calc R
C3 C -0.0109(6) 0.1526(7) 0.8123(5) 0.063(2) Uani 1 1 d .
H3 H -0.0258 0.1179 0.8724 0.075 Uiso 1 1 calc R
C4 C -0.0236(6) 0.2536(7) 0.7951(6) 0.066(2) Uani 1 1 d .
H4 H -0.0429 0.2876 0.8429 0.079 Uiso 1 1 calc R
C5 C -0.0075(6) 0.3017(6) 0.7078(5) 0.060(2) Uani 1 1 d .
H5 H -0.0189 0.3696 0.6957 0.072 Uiso 1 1 calc R
C6 C 0.0258(5) 0.2544(5) 0.6332(4) 0.0404(16) Uani 1 1 d .
C7 C 0.0286(5) 0.3104(5) 0.5433(5) 0.0432(17) Uani 1 1 d .
H7 H 0.0034 0.3750 0.5382 0.052 Uiso 1 1 calc R
C8 C 0.0489(6) 0.3441(5) 0.3793(5) 0.0531(19) Uani 1 1 d .
H8A H 0.1205 0.3650 0.3464 0.064 Uiso 1 1 calc R
H8B H 0.0080 0.4027 0.3888 0.064 Uiso 1 1 calc R
C9 C -0.0130(6) 0.2853(6) 0.3236(5) 0.062(2) Uani 1 1 d .
H9A H -0.0134 0.3228 0.2616 0.075 Uiso 1 1 calc R
H9B H -0.0888 0.2747 0.3513 0.075 Uiso 1 1 calc R
C10 C 0.1642(7) 0.2017(7) 0.2325(6) 0.086(3) Uani 1 1 d .
H10A H 0.2057 0.1441 0.2234 0.129 Uiso 1 1 calc R
H10B H 0.2108 0.2484 0.2515 0.129 Uiso 1 1 calc R
H10C H 0.1370 0.2316 0.1760 0.129 Uiso 1 1 calc R
C22 C 0.1764(6) -0.0520(5) 0.4363(5) 0.0489(18) Uani 1 1 d .
H22 H 0.1006 -0.0620 0.4502 0.059 Uiso 1 1 calc R
C21 C 0.2400(6) -0.1295(5) 0.4147(5) 0.058(2) Uani 1 1 d .
H21 H 0.2074 -0.1908 0.4157 0.069 Uiso 1 1 calc R
C20 C 0.3517(6) -0.1157(5) 0.3917(5) 0.0504(18) Uani 1 1 d .
H20 H 0.3949 -0.1671 0.3757 0.060 Uiso 1 1 calc R
C19 C 0.3996(5) -0.0248(5) 0.3925(4) 0.0365(15) Uani 1 1 d .
C18 C 0.5173(5) -0.0020(5) 0.3700(4) 0.0386(16) Uani 1 1 d .
C17 C 0.6887(7) -0.0492(7) 0.3228(6) 0.066(2) Uani 1 1 d .
H17 H 0.7374 -0.0959 0.3044 0.079 Uiso 1 1 calc R
C16 C 0.7307(6) 0.0437(7) 0.3279(5) 0.066(2) Uani 1 1 d .
H16 H 0.8057 0.0566 0.3113 0.079 Uiso 1 1 calc R
C15 C 0.5599(5) 0.0905(5) 0.3763(4) 0.0401(16) Uani 1 1 d .
C14 C 0.4878(5) 0.1660(5) 0.4050(4) 0.0377(15) Uani 1 1 d .
C13 C 0.5261(5) 0.2581(5) 0.4171(5) 0.0489(18) Uani 1 1 d .
H13 H 0.6010 0.2737 0.4070 0.059 Uiso 1 1 calc R
C12 C 0.4515(6) 0.3251(5) 0.4442(5) 0.0541(19) Uani 1 1 d .
H12 H 0.4751 0.3856 0.4553 0.065 Uiso 1 1 calc R
C11 C 0.3404(6) 0.3004(5) 0.4547(5) 0.0464(17) Uani 1 1 d .
H11 H 0.2902 0.3474 0.4701 0.056 Uiso 1 1 calc R
C24 C 0.3298(5) 0.0508(4) 0.4164(4) 0.0325(14) Uani 1 1 d .
C23 C 0.3746(5) 0.1463(4) 0.4210(4) 0.0335(15) Uani 1 1 d .
C25 C 0.6343(6) 0.5791(5) -0.0928(5) 0.0498(18) Uani 1 1 d .
C26 C 0.5857(7) 0.5725(5) -0.1739(6) 0.068(2) Uani 1 1 d .
H26 H 0.5154 0.5972 -0.1805 0.081 Uiso 1 1 calc R
C27 C 0.6406(8) 0.5302(6) -0.2435(5) 0.070(2) Uani 1 1 d .
H27 H 0.6062 0.5264 -0.2954 0.084 Uiso 1 1 calc R
C28 C 0.7467(8) 0.4932(6) -0.2372(6) 0.072(2) Uani 1 1 d .
H28 H 0.7838 0.4664 -0.2848 0.087 Uiso 1 1 calc R
C29 C 0.7950(7) 0.4971(6) -0.1592(6) 0.065(2) Uani 1 1 d .
H29 H 0.8648 0.4710 -0.1536 0.078 Uiso 1 1 calc R
C30 C 0.7419(6) 0.5395(5) -0.0874(5) 0.0484(18) Uani 1 1 d .
C31 C 0.7974(6) 0.5351(5) -0.0076(5) 0.0510(18) Uani 1 1 d .
H31 H 0.8648 0.5032 -0.0080 0.061 Uiso 1 1 calc R
C32 C 0.8286(7) 0.5539(6) 0.1428(6) 0.067(2) Uani 1 1 d .
H32A H 0.8609 0.6161 0.1498 0.080 Uiso 1 1 calc R
H32B H 0.8879 0.5086 0.1326 0.080 Uiso 1 1 calc R
C33 C 0.7547(7) 0.5117(6) 0.2272(6) 0.075(3) Uani 1 1 d .
H33A H 0.7946 0.5081 0.2804 0.090 Uiso 1 1 calc R
H33B H 0.7327 0.4448 0.2238 0.090 Uiso 1 1 calc R
C34 C 0.6875(8) 0.6859(7) 0.2864(6) 0.093(3) Uani 1 1 d .
H34A H 0.6298 0.7314 0.2975 0.139 Uiso 1 1 calc R
H34B H 0.7450 0.7198 0.2426 0.139 Uiso 1 1 calc R
H34C H 0.7169 0.6600 0.3430 0.139 Uiso 1 1 calc R
C35 C 0.8175(6) 0.8215(5) 0.0167(5) 0.0513(19) Uani 1 1 d .
H35 H 0.8655 0.7734 0.0002 0.062 Uiso 1 1 calc R
C36 C 0.8573(6) 0.9192(6) 0.0031(5) 0.058(2) Uani 1 1 d .
H36 H 0.9287 0.9360 -0.0241 0.070 Uiso 1 1 calc R
C37 C 0.7868(6) 0.9904(5) 0.0314(5) 0.0544(19) Uani 1 1 d .
H37 H 0.8114 1.0554 0.0260 0.065 Uiso 1 1 calc R
C38 C 0.6790(5) 0.9628(5) 0.0679(5) 0.0434(17) Uani 1 1 d .
C39 C 0.5986(6) 1.0328(5) 0.0974(4) 0.0443(17) Uani 1 1 d .
C40 C 0.5603(7) 1.1869(6) 0.1198(6) 0.070(2) Uani 1 1 d .
H40 H 0.5815 1.2522 0.1185 0.084 Uiso 1 1 calc R
C41 C 0.4526(7) 1.1591(6) 0.1493(5) 0.063(2) Uani 1 1 d .
H41 H 0.4044 1.2065 0.1671 0.076 Uiso 1 1 calc R
C42 C 0.4905(5) 1.0040(5) 0.1274(4) 0.0403(16) Uani 1 1 d .
C43 C 0.4551(5) 0.9021(5) 0.1302(4) 0.0420(16) Uani 1 1 d .
C44 C 0.3459(6) 0.8683(6) 0.1529(5) 0.056(2) Uani 1 1 d .
H44 H 0.2915 0.9108 0.1706 0.067 Uiso 1 1 calc R
C45 C 0.3190(6) 0.7718(6) 0.1491(6) 0.068(2) Uani 1 1 d .
H45 H 0.2465 0.7487 0.1644 0.081 Uiso 1 1 calc R
C46 C 0.4015(6) 0.7094(6) 0.1221(6) 0.065(2) Uani 1 1 d .
H46 H 0.3826 0.6450 0.1179 0.078 Uiso 1 1 calc R
C47 C 0.6457(5) 0.8643(5) 0.0746(4) 0.0393(16) Uani 1 1 d .
C48 C 0.5328(5) 0.8335(5) 0.1041(4) 0.0366(15) Uani 1 1 d .

loop_
_atom_site_aniso_label
_atom_site_aniso_U_11
_atom_site_aniso_U_22
_atom_site_aniso_U_33
_atom_site_aniso_U_23
_atom_site_aniso_U_13
_atom_site_aniso_U_12
Cu1 0.0367(5) 0.0381(5) 0.0459(5) -0.0107(4) 0.0018(4) 0.0076(4)
Cu2 0.0477(5) 0.0435(5) 0.0578(6) -0.0177(4) -0.0106(4) 0.0096(4)
Cl1 0.0529(12) 0.0628(13) 0.0636(13) -0.0241(10) -0.0024(10) 0.0067(10)
Cl2 0.0567(12) 0.0425(11) 0.0736(14) -0.0240(10) -0.0181(10) 0.0113(9)
S1 0.0550(12) 0.0661(13) 0.0569(12) -0.0237(10) -0.0143(10) 0.0134(10)
S2 0.0742(15) 0.0750(15) 0.0570(13) -0.0143(11) -0.0128(11) 0.0112(12)
O1 0.046(3) 0.045(3) 0.041(3) -0.002(2) 0.000(2) 0.006(2)
O2 0.063(3) 0.054(3) 0.067(3) -0.030(3) -0.025(3) 0.020(3)
O3 0.063(4) 0.076(4) 0.174(7) -0.035(4) 0.003(4) -0.011(3)
O4 0.106(6) 0.132(6) 0.160(7) -0.087(6) 0.056(5) -0.019(5)
O5 0.089(5) 0.066(5) 0.301(12) -0.038(6) -0.040(6) 0.019(4)
O6 0.215(10) 0.215(10) 0.071(5) 0.007(6) -0.030(6) -0.085(8)
O7 0.105(5) 0.088(4) 0.098(5) -0.051(4) 0.013(4) 0.005(4)
O8 0.064(4) 0.083(5) 0.357(13) -0.110(7) -0.029(6) -0.001(4)
O9 0.086(5) 0.101(5) 0.253(10) -0.086(6) -0.077(6) 0.049(4)
O10 0.406(17) 0.096(6) 0.083(6) -0.024(5) -0.021(8) 0.024(8)
N1 0.035(3) 0.040(3) 0.049(4) -0.010(3) -0.001(3) 0.004(3)
N3 0.033(3) 0.038(3) 0.046(3) -0.008(3) -0.002(2) 0.000(3)
N2 0.034(3) 0.032(3) 0.049(3) -0.013(3) -0.005(2) 0.006(2)
N5 0.045(4) 0.066(4) 0.054(4) -0.028(3) -0.009(3) 0.020(3)
N4 0.038(4) 0.060(4) 0.071(4) -0.016(3) -0.003(3) 0.009(3)
N6 0.049(4) 0.048(4) 0.051(4) -0.016(3) -0.013(3) 0.014(3)
N7 0.036(3) 0.040(3) 0.056(4) -0.011(3) -0.005(3) 0.010(3)
N8 0.034(3) 0.038(3) 0.064(4) -0.006(3) 0.002(3) -0.006(3)
N9 0.049(4) 0.045(4) 0.081(5) -0.016(3) -0.010(3) 0.005(3)
N10 0.056(4) 0.051(4) 0.050(4) -0.008(3) -0.002(3) 0.012(3)
C1 0.025(3) 0.061(5) 0.039(4) -0.006(4) -0.004(3) 0.004(3)
C2 0.042(4) 0.065(5) 0.051(5) 0.000(4) 0.000(3) 0.016(4)
C3 0.046(5) 0.100(7) 0.038(5) -0.009(5) 0.008(4) 0.005(5)
C4 0.053(5) 0.097(7) 0.059(6) -0.045(5) 0.005(4) -0.001(5)
C5 0.043(4) 0.083(6) 0.061(5) -0.039(5) 0.005(4) 0.004(4)
C6 0.033(4) 0.056(5) 0.034(4) -0.010(3) -0.008(3) 0.001(3)
C7 0.026(3) 0.042(4) 0.067(5) -0.025(4) -0.001(3) 0.003(3)
C8 0.056(5) 0.052(5) 0.046(4) -0.004(4) 0.009(4) 0.016(4)
C9 0.065(5) 0.080(6) 0.042(4) -0.009(4) -0.009(4) 0.024(4)
C10 0.080(6) 0.114(8) 0.066(6) -0.026(6) 0.003(5) 0.041(6)
C22 0.041(4) 0.041(4) 0.064(5) -0.010(4) -0.003(4) -0.003(3)
C21 0.056(5) 0.033(4) 0.087(6) -0.012(4) -0.016(4) 0.000(4)
C20 0.052(5) 0.040(4) 0.064(5) -0.017(4) -0.015(4) 0.013(4)
C19 0.039(4) 0.037(4) 0.035(4) -0.009(3) -0.011(3) 0.006(3)
C18 0.040(4) 0.041(4) 0.037(4) -0.011(3) -0.012(3) 0.014(3)
C17 0.053(5) 0.080(6) 0.074(6) -0.031(5) -0.016(4) 0.030(5)
C16 0.035(4) 0.091(7) 0.072(6) -0.017(5) -0.010(4) 0.015(5)
C15 0.026(4) 0.058(5) 0.035(4) -0.004(3) -0.006(3) 0.011(3)
C14 0.027(3) 0.040(4) 0.047(4) -0.009(3) -0.005(3) 0.002(3)
C13 0.029(4) 0.051(5) 0.066(5) -0.008(4) -0.007(3) -0.004(3)
C12 0.054(5) 0.039(4) 0.078(5) -0.027(4) -0.017(4) 0.006(4)
C11 0.043(4) 0.040(4) 0.059(5) -0.016(4) -0.009(3) 0.004(3)
C24 0.037(4) 0.033(4) 0.027(3) -0.003(3) -0.004(3) 0.004(3)
C23 0.032(4) 0.032(4) 0.034(4) 0.000(3) -0.006(3) 0.003(3)
C25 0.071(5) 0.040(4) 0.040(4) -0.008(3) -0.014(4) 0.000(4)
C26 0.084(6) 0.045(5) 0.074(6) -0.003(4) -0.024(5) 0.007(4)
C27 0.110(8) 0.057(5) 0.042(5) -0.003(4) -0.020(5) -0.010(5)
C28 0.100(7) 0.066(6) 0.050(5) -0.018(4) 0.008(5) -0.014(5)
C29 0.070(6) 0.062(5) 0.060(5) -0.017(4) 0.011(4) -0.012(4)
C30 0.052(5) 0.034(4) 0.057(5) -0.007(3) -0.001(4) -0.005(3)
C31 0.044(4) 0.045(4) 0.064(5) -0.015(4) 0.000(4) 0.006(3)
C32 0.063(5) 0.071(6) 0.076(6) -0.028(5) -0.026(5) 0.030(4)
C33 0.094(7) 0.071(6) 0.069(6) -0.020(5) -0.033(5) 0.024(5)
C34 0.109(8) 0.090(7) 0.089(7) -0.039(6) -0.019(6) 0.027(6)
C35 0.046(4) 0.052(5) 0.060(5) -0.018(4) -0.009(4) 0.009(4)
C36 0.047(5) 0.056(5) 0.072(5) -0.011(4) -0.005(4) -0.006(4)
C37 0.050(5) 0.045(4) 0.068(5) -0.009(4) -0.010(4) -0.003(4)
C38 0.040(4) 0.043(4) 0.049(4) -0.014(3) -0.006(3) 0.004(3)
C39 0.053(5) 0.038(4) 0.040(4) -0.003(3) -0.004(3) 0.001(3)
C40 0.074(6) 0.047(5) 0.091(7) -0.020(5) -0.013(5) 0.010(5)
C41 0.066(6) 0.054(5) 0.068(6) -0.014(4) 0.005(4) 0.017(4)
C42 0.044(4) 0.039(4) 0.038(4) -0.007(3) -0.006(3) 0.011(3)
C43 0.039(4) 0.045(4) 0.039(4) -0.002(3) -0.003(3) 0.006(3)
C44 0.041(4) 0.057(5) 0.069(5) -0.012(4) -0.004(4) 0.015(4)
C45 0.041(5) 0.054(5) 0.104(7) -0.007(5) -0.001(4) 0.006(4)
C46 0.062(6) 0.042(5) 0.086(6) -0.006(4) -0.005(5) -0.004(4)
C47 0.040(4) 0.038(4) 0.040(4) -0.005(3) -0.008(3) 0.003(3)
C48 0.037(4) 0.038(4) 0.035(4) -0.004(3) -0.007(3) 0.005(3)

loop_
_atom_type_symbol
_atom_type_description
_atom_type_scat_dispersion_real
_atom_type_scat_dispersion_imag
_atom_type_scat_source
C C 0.0033 0.0016 'International Tables Vol C Tables 4.2.6.8 and 6.1.1.4'
H H 0.0000 0.0000 'International Tables Vol C Tables 4.2.6.8 and 6.1.1.4'
Cl Cl 0.1484 0.1585 'International Tables Vol C Tables 4.2.6.8 and 6.1.1.4'
Cu Cu 0.3201 1.2651 'International Tables Vol C Tables 4.2.6.8 and 6.1.1.4'
N N 0.0061 0.0033 'International Tables Vol C Tables 4.2.6.8 and 6.1.1.4'
O O 0.0106 0.0060 'International Tables Vol C Tables 4.2.6.8 and 6.1.1.4'
S S 0.1246 0.1234 'International Tables Vol C Tables 4.2.6.8 and 6.1.1.4'

loop_
_geom_angle_atom_site_label_1
_geom_angle_atom_site_label_2
_geom_angle_atom_site_label_3
_geom_angle
N1 Cu1 O1 93.3(2)
N1 Cu1 N3 172.1(2)
O1 Cu1 N3 94.4(2)
N1 Cu1 N2 96.3(2)
O1 Cu1 N2 113.69(19)
N3 Cu1 N2 79.5(2)
N1 Cu1 S1 84.67(17)
O1 Cu1 S1 131.48(15)
N3 Cu1 S1 91.06(15)
N2 Cu1 S1 114.71(15)
O2 Cu2 N6 94.7(2)
O2 Cu2 N8 92.8(2)
N6 Cu2 N8 172.1(2)
O2 Cu2 N7 111.2(2)
N6 Cu2 N7 96.9(2)
N8 Cu2 N7 78.1(2)
O2 Cu2 S2 143.06(17)
N6 Cu2 S2 84.38(18)
N8 Cu2 S2 91.15(17)
N7 Cu2 S2 105.57(16)
O4 Cl1 O6 107.3(6)
O4 Cl1 O5 110.9(6)
O6 Cl1 O5 108.5(6)
O4 Cl1 O3 108.7(4)
O6 Cl1 O3 111.6(5)
O5 Cl1 O3 109.8(4)
O10 Cl2 O8 107.5(7)
O10 Cl2 O9 110.0(7)
O8 Cl2 O9 108.8(4)
O10 Cl2 O7 105.6(4)
O8 Cl2 O7 113.9(5)
O9 Cl2 O7 110.8(5)
C10 S1 C9 101.2(4)
C10 S1 Cu1 103.2(3)
C9 S1 Cu1 95.2(2)
C34 S2 C33 100.9(4)
C34 S2 Cu2 105.0(3)
C33 S2 Cu2 94.5(3)
C1 O1 Cu1 124.5(4)
C25 O2 Cu2 125.2(4)
C7 N1 C8 120.5(6)
C7 N1 Cu1 124.0(5)
C8 N1 Cu1 115.5(4)
C22 N3 C24 118.5(5)
C22 N3 Cu1 126.1(4)
C24 N3 Cu1 115.3(4)
C11 N2 C23 117.8(5)
C11 N2 Cu1 131.2(4)
C23 N2 Cu1 111.0(4)
C17 N5 C18 115.1(6)
C16 N4 C15 115.7(7)
C31 N6 C32 120.0(6)
C31 N6 Cu2 123.7(5)
C32 N6 Cu2 116.3(5)
C35 N7 C47 118.0(6)
C35 N7 Cu2 131.1(5)
C47 N7 Cu2 110.9(4)
C46 N8 C48 118.9(6)
C46 N8 Cu2 124.3(5)
C48 N8 Cu2 116.6(4)
C40 N9 C39 115.4(7)
C41 N10 C42 114.5(6)
O1 C1 C2 119.3(6)
O1 C1 C6 124.2(6)
C2 C1 C6 116.4(6)
C3 C2 C1 121.1(7)
C3 C2 H2 119.4
C1 C2 H2 119.4
C4 C3 C2 121.9(7)
C4 C3 H3 119.0
C2 C3 H3 119.0
C5 C4 C3 118.3(7)
C5 C4 H4 120.9
C3 C4 H4 120.9
C4 C5 C6 123.2(8)
C4 C5 H5 118.4
C6 C5 H5 118.4
C5 C6 C7 118.2(7)
C5 C6 C1 118.9(7)
C7 C6 C1 122.7(6)
N1 C7 C6 126.8(6)
N1 C7 H7 116.6
C6 C7 H7 116.6
N1 C8 C9 108.8(6)
N1 C8 H8A 109.9
C9 C8 H8A 109.9
N1 C8 H8B 109.9
C9 C8 H8B 109.9
H8A C8 H8B 108.3
C8 C9 S1 110.8(5)
C8 C9 H9A 109.5
S1 C9 H9A 109.5
C8 C9 H9B 109.5
S1 C9 H9B 109.5
H9A C9 H9B 108.1
S1 C10 H10A 109.5
S1 C10 H10B 109.5
H10A C10 H10B 109.5
S1 C10 H10C 109.5
H10A C10 H10C 109.5
H10B C10 H10C 109.5
N3 C22 C21 122.6(6)
N3 C22 H22 118.7
C21 C22 H22 118.7
C20 C21 C22 119.7(7)
C20 C21 H21 120.2
C22 C21 H21 120.2
C21 C20 C19 119.6(6)
C21 C20 H20 120.2
C19 C20 H20 120.2
C20 C19 C24 117.7(6)
C20 C19 C18 124.3(6)
C24 C19 C18 118.0(6)
N5 C18 C15 121.3(6)
N5 C18 C19 117.8(6)
C15 C18 C19 120.8(5)
N5 C17 C16 123.4(7)
N5 C17 H17 118.3
C16 C17 H17 118.3
N4 C16 C17 122.9(7)
N4 C16 H16 118.6
C17 C16 H16 118.6
N4 C15 C18 121.6(6)
N4 C15 C14 117.8(6)
C18 C15 C14 120.6(6)
C23 C14 C13 118.2(6)
C23 C14 C15 118.5(6)
C13 C14 C15 123.3(6)
C12 C13 C14 119.1(6)
C12 C13 H13 120.4
C14 C13 H13 120.4
C13 C12 C11 118.4(6)
C13 C12 H12 120.8
C11 C12 H12 120.8
N2 C11 C12 124.2(6)
N2 C11 H11 117.9
C12 C11 H11 117.9
N3 C24 C19 122.0(6)
N3 C24 C23 117.5(5)
C19 C24 C23 120.5(6)
N2 C23 C14 122.1(6)
N2 C23 C24 116.5(5)
C14 C23 C24 121.4(5)
O2 C25 C26 118.1(7)
O2 C25 C30 125.9(6)
C26 C25 C30 116.1(7)
C27 C26 C25 121.6(8)
C27 C26 H26 119.2
C25 C26 H26 119.2
C26 C27 C28 121.2(8)
C26 C27 H27 119.4
C28 C27 H27 119.4
C29 C28 C27 118.5(8)
C29 C28 H28 120.7
C27 C28 H28 120.7
C28 C29 C30 121.8(8)
C28 C29 H29 119.1
C30 C29 H29 119.1
C29 C30 C31 117.0(7)
C29 C30 C25 120.8(7)
C31 C30 C25 122.1(7)
N6 C31 C30 127.2(7)
N6 C31 H31 116.4
C30 C31 H31 116.4
N6 C32 C33 108.7(7)
N6 C32 H32A 109.9
C33 C32 H32A 109.9
N6 C32 H32B 109.9
C33 C32 H32B 109.9
H32A C32 H32B 108.3
C32 C33 S2 111.9(5)
C32 C33 H33A 109.2
S2 C33 H33A 109.2
C32 C33 H33B 109.2
S2 C33 H33B 109.2
H33A C33 H33B 107.9
S2 C34 H34A 109.5
S2 C34 H34B 109.5
H34A C34 H34B 109.5
S2 C34 H34C 109.5
H34A C34 H34C 109.5
H34B C34 H34C 109.5
N7 C35 C36 123.8(7)
N7 C35 H35 118.1
C36 C35 H35 118.1
C37 C36 C35 118.1(7)
C37 C36 H36 121.0
C35 C36 H36 121.0
C38 C37 C36 119.0(7)
C38 C37 H37 120.5
C36 C37 H37 120.5
C37 C38 C47 118.5(6)
C37 C38 C39 122.9(6)
C47 C38 C39 118.7(6)
N9 C39 C42 121.8(6)
N9 C39 C38 117.1(6)
C42 C39 C38 121.1(6)
N9 C40 C41 123.2(8)
N9 C40 H40 118.4
C41 C40 H40 118.4
N10 C41 C40 123.5(7)
N10 C41 H41 118.2
C40 C41 H41 118.2
N10 C42 C39 121.6(6)
N10 C42 C43 118.5(6)
C39 C42 C43 119.9(6)
C44 C43 C48 116.8(6)
C44 C43 C42 123.8(6)
C48 C43 C42 119.3(6)
C45 C44 C43 119.9(7)
C45 C44 H44 120.1
C43 C44 H44 120.1
C44 C45 C46 119.3(7)
C44 C45 H45 120.4
C46 C45 H45 120.4
N8 C46 C45 122.1(7)
N8 C46 H46 118.9
C45 C46 H46 118.9
N7 C47 C38 122.5(6)
N7 C47 C48 116.5(6)
C38 C47 C48 120.9(6)
N8 C48 C43 123.0(6)
N8 C48 C47 117.0(6)
C43 C48 C47 120.0(6)

loop_
_geom_bond_atom_site_label_1
_geom_bond_atom_site_label_2
_geom_bond_distance
Cu1 N1 1.935(5)
Cu1 O1 1.935(4)
Cu1 N3 2.015(5)
Cu1 N2 2.164(5)
Cu1 S1 2.431(2)
Cu2 O2 1.916(5)
Cu2 N6 1.944(5)
Cu2 N8 2.019(5)
Cu2 N7 2.193(6)
Cu2 S2 2.434(3)
Cl1 O4 1.365(6)
Cl1 O6 1.366(8)
Cl1 O5 1.387(7)
Cl1 O3 1.423(6)
Cl2 O10 1.369(8)
Cl2 O8 1.370(6)
Cl2 O9 1.379(6)
Cl2 O7 1.392(6)
S1 C10 1.780(8)
S1 C9 1.816(7)
S2 C34 1.804(9)
S2 C33 1.813(8)
O1 C1 1.315(7)
O2 C25 1.296(8)
N1 C7 1.284(8)
N1 C8 1.457(8)
N3 C22 1.327(8)
N3 C24 1.360(7)
N2 C11 1.315(8)
N2 C23 1.360(7)
N5 C17 1.309(9)
N5 C18 1.371(7)
N4 C16 1.305(9)
N4 C15 1.362(8)
N6 C31 1.286(8)
N6 C32 1.453(9)
N7 C35 1.318(8)
N7 C47 1.357(8)
N8 C46 1.327(9)
N8 C48 1.348(8)
N9 C40 1.305(9)
N9 C39 1.349(8)
N10 C41 1.307(9)
N10 C42 1.370(8)
C1 C2 1.410(9)
C1 C6 1.429(9)
C2 C3 1.376(10)
C2 H2 0.9300
C3 C4 1.375(11)
C3 H3 0.9300
C4 C5 1.337(11)
C4 H4 0.9300
C5 C6 1.408(9)
C5 H5 0.9300
C6 C7 1.411(9)
C7 H7 0.9300
C8 C9 1.518(10)
C8 H8A 0.9700
C8 H8B 0.9700
C9 H9A 0.9700
C9 H9B 0.9700
C10 H10A 0.9600
C10 H10B 0.9600
C10 H10C 0.9600
C22 C21 1.380(9)
C22 H22 0.9300
C21 C20 1.372(10)
C21 H21 0.9300
C20 C19 1.384(9)
C20 H20 0.9300
C19 C24 1.411(8)
C19 C18 1.460(9)
C18 C15 1.398(9)
C17 C16 1.396(11)
C17 H17 0.9300
C16 H16 0.9300
C15 C14 1.451(8)
C14 C23 1.394(8)
C14 C13 1.400(9)
C13 C12 1.373(9)
C13 H13 0.9300
C12 C11 1.385(9)
C12 H12 0.9300
C11 H11 0.9300
C24 C23 1.441(8)
C25 C26 1.422(10)
C25 C30 1.425(10)
C26 C27 1.387(11)
C26 H26 0.9300
C27 C28 1.396(12)
C27 H27 0.9300
C28 C29 1.370(11)
C28 H28 0.9300
C29 C30 1.404(10)
C29 H29 0.9300
C30 C31 1.425(10)
C31 H31 0.9300
C32 C33 1.485(11)
C32 H32A 0.9700
C32 H32B 0.9700
C33 H33A 0.9700
C33 H33B 0.9700
C34 H34A 0.9600
C34 H34B 0.9600
C34 H34C 0.9600
C35 C36 1.400(10)
C35 H35 0.9300
C36 C37 1.392(10)
C36 H36 0.9300
C37 C38 1.392(9)
C37 H37 0.9300
C38 C47 1.397(9)
C38 C39 1.459(9)
C39 C42 1.379(9)
C40 C41 1.371(11)
C40 H40 0.9300
C41 H41 0.9300
C42 C43 1.460(9)
C43 C44 1.397(9)
C43 C48 1.408(8)
C44 C45 1.380(10)
C44 H44 0.9300
C45 C46 1.394(10)
C45 H45 0.9300
C46 H46 0.9300
C47 C48 1.438(9)

loop_
_geom_torsion_atom_site_label_1
_geom_torsion_atom_site_label_2
_geom_torsion_atom_site_label_3
_geom_torsion_atom_site_label_4
_geom_torsion
N1 Cu1 S1 C10 104.3(3)
O1 Cu1 S1 C10 -165.9(4)
N3 Cu1 S1 C10 -69.1(4)
N2 Cu1 S1 C10 9.8(3)
N1 Cu1 S1 C9 1.5(3)
O1 Cu1 S1 C9 91.2(3)
N3 Cu1 S1 C9 -171.9(3)
N2 Cu1 S1 C9 -93.0(3)
O2 Cu2 S2 C34 -168.0(4)
N6 Cu2 S2 C34 101.7(4)
N8 Cu2 S2 C34 -71.8(4)
N7 Cu2 S2 C34 6.1(4)
O2 Cu2 S2 C33 89.5(4)
N6 Cu2 S2 C33 -0.9(3)
N8 Cu2 S2 C33 -174.4(3)
N7 Cu2 S2 C33 -96.4(3)
N1 Cu1 O1 C1 -20.6(5)
N3 Cu1 O1 C1 158.2(5)
N2 Cu1 O1 C1 77.8(5)
S1 Cu1 O1 C1 -106.4(5)
N6 Cu2 O2 C25 -10.4(6)
N8 Cu2 O2 C25 167.1(6)
N7 Cu2 O2 C25 88.8(6)
S2 Cu2 O2 C25 -97.3(6)
O1 Cu1 N1 C7 18.8(5)
N3 Cu1 N1 C7 -152.5(14)
N2 Cu1 N1 C7 -95.5(5)
S1 Cu1 N1 C7 150.1(5)
O1 Cu1 N1 C8 -161.9(5)
N3 Cu1 N1 C8 26.8(18)
N2 Cu1 N1 C8 83.8(5)
S1 Cu1 N1 C8 -30.6(4)
N1 Cu1 N3 C22 -123.0(15)
O1 Cu1 N3 C22 65.8(6)
N2 Cu1 N3 C22 179.1(6)
S1 Cu1 N3 C22 -66.0(5)
N1 Cu1 N3 C24 52.8(17)
O1 Cu1 N3 C24 -118.5(4)
N2 Cu1 N3 C24 -5.2(4)
S1 Cu1 N3 C24 109.8(4)
N1 Cu1 N2 C11 12.8(6)
O1 Cu1 N2 C11 -83.6(6)
N3 Cu1 N2 C11 -173.9(6)
S1 Cu1 N2 C11 99.8(6)
N1 Cu1 N2 C23 -169.1(4)
O1 Cu1 N2 C23 94.4(4)
N3 Cu1 N2 C23 4.2(4)
S1 Cu1 N2 C23 -82.1(4)
O2 Cu2 N6 C31 10.7(6)
N8 Cu2 N6 C31 -150.8(15)
N7 Cu2 N6 C31 -101.3(6)
S2 Cu2 N6 C31 153.6(6)
O2 Cu2 N6 C32 -170.5(5)
N8 Cu2 N6 C32 28(2)
N7 Cu2 N6 C32 77.4(5)
S2 Cu2 N6 C32 -27.6(5)
O2 Cu2 N7 C35 -83.2(6)
N6 Cu2 N7 C35 14.6(6)
N8 Cu2 N7 C35 -171.5(6)
S2 Cu2 N7 C35 100.6(6)
O2 Cu2 N7 C47 95.3(4)
N6 Cu2 N7 C47 -166.9(4)
N8 Cu2 N7 C47 7.0(4)
S2 Cu2 N7 C47 -80.9(4)
O2 Cu2 N8 C46 64.7(6)
N6 Cu2 N8 C46 -133.8(16)
N7 Cu2 N8 C46 175.8(6)
S2 Cu2 N8 C46 -78.5(6)
O2 Cu2 N8 C48 -119.8(5)
N6 Cu2 N8 C48 41.7(19)
N7 Cu2 N8 C48 -8.7(5)
S2 Cu2 N8 C48 96.9(5)
Cu1 O1 C1 C2 -171.4(4)
Cu1 O1 C1 C6 11.2(8)
O1 C1 C2 C3 178.9(6)
C6 C1 C2 C3 -3.6(10)
C1 C2 C3 C4 -0.5(11)
C2 C3 C4 C5 3.5(12)
C3 C4 C5 C6 -2.5(12)
C4 C5 C6 C7 173.2(7)
C4 C5 C6 C1 -1.6(10)
O1 C1 C6 C5 -178.1(6)
C2 C1 C6 C5 4.5(9)
O1 C1 C6 C7 7.3(10)
C2 C1 C6 C7 -170.1(6)
C8 N1 C7 C6 173.2(6)
Cu1 N1 C7 C6 -7.6(9)
C5 C6 C7 N1 175.9(6)
C1 C6 C7 N1 -9.4(10)
C7 N1 C8 C9 -124.9(6)
Cu1 N1 C8 C9 55.8(6)
N1 C8 C9 S1 -51.3(7)
C10 S1 C9 C8 -79.4(6)
Cu1 S1 C9 C8 25.3(5)
C24 N3 C22 C21 0.7(10)
Cu1 N3 C22 C21 176.4(5)
N3 C22 C21 C20 -1.6(11)
C22 C21 C20 C19 1.5(11)
C21 C20 C19 C24 -0.6(10)
C21 C20 C19 C18 179.5(6)
C17 N5 C18 C15 -0.2(9)
C17 N5 C18 C19 179.7(6)
C20 C19 C18 N5 3.0(9)
C24 C19 C18 N5 -176.9(5)
C20 C19 C18 C15 -177.2(6)
C24 C19 C18 C15 2.9(9)
C18 N5 C17 C16 -0.7(11)
C15 N4 C16 C17 -1.6(11)
N5 C17 C16 N4 1.7(13)
C16 N4 C15 C18 0.8(9)
C16 N4 C15 C14 -178.7(6)
N5 C18 C15 N4 0.2(9)
C19 C18 C15 N4 -179.7(6)
N5 C18 C15 C14 179.6(6)
C19 C18 C15 C14 -0.3(9)
N4 C15 C14 C23 175.8(6)
C18 C15 C14 C23 -3.6(9)
N4 C15 C14 C13 -3.9(9)
C18 C15 C14 C13 176.6(6)
C23 C14 C13 C12 0.0(10)
C15 C14 C13 C12 179.8(6)
C14 C13 C12 C11 -2.7(11)
C23 N2 C11 C12 -0.5(10)
Cu1 N2 C11 C12 177.4(5)
C13 C12 C11 N2 3.1(11)
C22 N3 C24 C19 0.2(9)
Cu1 N3 C24 C19 -175.9(4)
C22 N3 C24 C23 -178.4(6)
Cu1 N3 C24 C23 5.5(7)
C20 C19 C24 N3 -0.2(9)
C18 C19 C24 N3 179.7(5)
C20 C19 C24 C23 178.3(6)
C18 C19 C24 C23 -1.8(8)
C11 N2 C23 C14 -2.4(9)
Cu1 N2 C23 C14 179.2(5)
C11 N2 C23 C24 175.7(5)
Cu1 N2 C23 C24 -2.6(6)
C13 C14 C23 N2 2.6(9)
C15 C14 C23 N2 -177.2(5)
C13 C14 C23 C24 -175.4(6)
C15 C14 C23 C24 4.8(9)
N3 C24 C23 N2 -1.7(8)
C19 C24 C23 N2 179.7(5)
N3 C24 C23 C14 176.5(5)
C19 C24 C23 C14 -2.1(9)
Cu2 O2 C25 C26 -174.5(5)
Cu2 O2 C25 C30 4.3(10)
O2 C25 C26 C27 178.6(7)
C30 C25 C26 C27 -0.2(11)
C25 C26 C27 C28 -0.7(12)
C26 C27 C28 C29 1.7(12)
C27 C28 C29 C30 -1.7(12)
C28 C29 C30 C31 176.9(7)
C28 C29 C30 C25 0.9(11)
O2 C25 C30 C29 -178.6(7)
C26 C25 C30 C29 0.1(10)
O2 C25 C30 C31 5.6(11)
C26 C25 C30 C31 -175.7(7)
C32 N6 C31 C30 176.3(7)
Cu2 N6 C31 C30 -5.0(11)
C29 C30 C31 N6 178.9(7)
C25 C30 C31 N6 -5.1(11)
C31 N6 C32 C33 -127.7(7)
Cu2 N6 C32 C33 53.5(7)
N6 C32 C33 S2 -52.0(8)
C34 S2 C33 C32 -78.5(7)
Cu2 S2 C33 C32 27.7(6)
C47 N7 C35 C36 0.5(10)
Cu2 N7 C35 C36 178.9(5)
N7 C35 C36 C37 2.8(11)
C35 C36 C37 C38 -2.9(10)
C36 C37 C38 C47 0.0(10)
C36 C37 C38 C39 -178.5(6)
C40 N9 C39 C42 -0.1(10)
C40 N9 C39 C38 179.6(6)
C37 C38 C39 N9 -4.1(10)
C47 C38 C39 N9 177.4(6)
C37 C38 C39 C42 175.6(6)
C47 C38 C39 C42 -2.9(10)
C39 N9 C40 C41 -0.2(12)
C42 N10 C41 C40 0.8(11)
N9 C40 C41 N10 -0.1(13)
C41 N10 C42 C39 -1.1(9)
C41 N10 C42 C43 179.9(6)
N9 C39 C42 N10 0.8(10)
C38 C39 C42 N10 -178.8(6)
N9 C39 C42 C43 179.8(6)
C38 C39 C42 C43 0.1(9)
N10 C42 C43 C44 3.9(10)
C39 C42 C43 C44 -175.0(6)
N10 C42 C43 C48 -179.5(6)
C39 C42 C43 C48 1.5(9)
C48 C43 C44 C45 0.0(10)
C42 C43 C44 C45 176.6(7)
C43 C44 C45 C46 -0.3(12)
C48 N8 C46 C45 -3.1(11)
Cu2 N8 C46 C45 172.3(6)
C44 C45 C46 N8 1.9(13)
C35 N7 C47 C38 -3.7(9)
Cu2 N7 C47 C38 177.6(5)
C35 N7 C47 C48 174.3(6)
Cu2 N7 C47 C48 -4.4(7)
C37 C38 C47 N7 3.5(10)
C39 C38 C47 N7 -178.0(6)
C37 C38 C47 C48 -174.4(6)
C39 C38 C47 C48 4.1(9)
C46 N8 C48 C43 2.8(10)
Cu2 N8 C48 C43 -172.9(5)
C46 N8 C48 C47 -175.0(6)
Cu2 N8 C48 C47 9.3(7)
C44 C43 C48 N8 -1.2(10)
C42 C43 C48 N8 -178.0(6)
C44 C43 C48 C47 176.5(6)
C42 C43 C48 C47 -0.3(9)
N7 C47 C48 N8 -2.7(8)
C38 C47 C48 N8 175.3(6)
N7 C47 C48 C43 179.5(6)
C38 C47 C48 C43 -2.6(9)
